data_2225298
loop_
_publ_author_name
'Mitsui, Ryosuke'
'Nakaema, Kosuke'
'Nagasawa, Atsushi'
'Noguchi, Keiichi'
'Yonezawa, Noriyuki'

_publ_section_title
;
 (8-Bromo-2-hydroxy-7-methoxy-1-naphthyl)(4-chlorobenzoyl)methanone
;
_journal_issue 3
_journal_name_full 'Acta Crystallographica Section E'
_journal_page_first o676
_journal_paper_doi 10.1107/S1600536810006185
_journal_volume 66
_journal_year 2010
_chemical_formula_iupac 'C18 H12 Br Cl O3'
_chemical_formula_moiety 'C18 H12 Br Cl O3'
_chemical_formula_sum 'C18 H12 Br Cl O3'
_chemical_formula_weight 391.64
_chemical_melting_point_gt 481.5
_chemical_melting_point_lt 483.0
_chemical_name_systematic
;
(8-Bromo-2-hydroxy-7-methoxy-1-naphthyl)(4-chlorobenzoyl)methanone
;
_space_group_IT_number 15
_symmetry_cell_setting monoclinic
_symmetry_space_group_name_Hall '-C 2yc'
_symmetry_space_group_name_H-M 'C 1 2/c 1'
_atom_sites_solution_hydrogens geom
_atom_sites_solution_primary direct
_atom_sites_solution_secondary difmap
_cell_angle_alpha 90.00
_cell_angle_beta 112.7330(10)
_cell_angle_gamma 90.00
_cell_formula_units_Z 8
_cell_length_a 23.1440(4)
_cell_length_b 7.61524(14)
_cell_length_c 20.2652(4)
_cell_measurement_reflns_used 11710
_cell_measurement_temperature 193(2)
_cell_measurement_theta_max 68.1
_cell_measurement_theta_min 3.9
_cell_volume 3294.22(11)
_computing_cell_refinement '<i>PROCESS-AUTO</i> (Rigaku, 1998)'
_computing_data_collection '<i>PROCESS-AUTO</i> (Rigaku, 1998)'
_computing_data_reduction '<i>CrystalStructure</i> (Rigaku/MSC, 2004)'
_computing_molecular_graphics '<i>ORTEPIII</i> (Burnett & Johnson, 1996)'
_computing_publication_material '<i>SHELXL97</i> (Sheldrick, 2008)'
_computing_structure_refinement '<i>SHELXL97</i> (Sheldrick, 2008)'
_computing_structure_solution '<i>SHELXS97</i> (Sheldrick, 2008)'
_diffrn_ambient_temperature 193(2)
_diffrn_detector_area_resol_mean 10.00
_diffrn_measured_fraction_theta_full 0.993
_diffrn_measured_fraction_theta_max 0.993
_diffrn_measurement_device_type 'Rigaku R-AXIS RAPID'
_diffrn_measurement_method \w
_diffrn_radiation_monochromator graphite
_diffrn_radiation_source 'rotating anode'
_diffrn_radiation_type CuK\a
_diffrn_radiation_wavelength 1.54187
_diffrn_reflns_av_R_equivalents 0.0315
_diffrn_reflns_av_sigmaI/netI 0.0233
_diffrn_reflns_limit_h_max 22
_diffrn_reflns_limit_h_min -27
_diffrn_reflns_limit_k_max 7
_diffrn_reflns_limit_k_min -9
_diffrn_reflns_limit_l_max 24
_diffrn_reflns_limit_l_min -24
_diffrn_reflns_number 12588
_diffrn_reflns_theta_full 68.19
_diffrn_reflns_theta_max 68.19
_diffrn_reflns_theta_min 4.14
_exptl_absorpt_coefficient_mu 4.997
_exptl_absorpt_correction_T_max 0.779
_exptl_absorpt_correction_T_min 0.353
_exptl_absorpt_correction_type numerical
_exptl_absorpt_process_details
;
(<i>NUMABS</i>; Higashi, 1999)
;
_exptl_crystal_colour colorless
_exptl_crystal_density_diffrn 1.579
_exptl_crystal_density_meas 1.57
_exptl_crystal_density_method 'picnomatar method'
_exptl_crystal_description block
_exptl_crystal_F_000 1568
_exptl_crystal_size_max 0.35
_exptl_crystal_size_mid 0.10
_exptl_crystal_size_min 0.05
_refine_diff_density_max 0.883
_refine_diff_density_min -0.743
_refine_ls_extinction_coef 0.00022(2)
_refine_ls_extinction_expression Fc^*^=kFc[1+0.001xFc^2^\l^3^/sin(2\q)]^-1/4^
_refine_ls_extinction_method SHELXL
_refine_ls_goodness_of_fit_ref 1.298
_refine_ls_hydrogen_treatment mixed
_refine_ls_matrix_type full
_refine_ls_number_parameters 213
_refine_ls_number_reflns 3004
_refine_ls_number_restraints 1
_refine_ls_restrained_S_all 1.298
_refine_ls_R_factor_all 0.0305
_refine_ls_R_factor_gt 0.0283
_refine_ls_shift/su_max 0.000
_refine_ls_shift/su_mean 0.000
_refine_ls_structure_factor_coef Fsqd
_refine_ls_weighting_details 'calc w=1/[\s^2^(Fo^2^)+(0.0094P)^2^+5.4643P] where P=(Fo^2^+2Fc^2^)/3'
_refine_ls_weighting_scheme calc
_refine_ls_wR_factor_gt 0.0661
_refine_ls_wR_factor_ref 0.0669
_reflns_number_gt 2777
_reflns_number_total 3004
_reflns_threshold_expression >2\s(I)
_cod_data_source_file is2524.cif
_cod_data_source_block I
_cod_original_cell_volume 3294.22(10)
_cod_database_code 2225298
_cod_database_fobs_code 2225298

loop_
_symmetry_equiv_pos_site_id
_symmetry_equiv_pos_as_xyz
1 'x, y, z'
2 '-x, y, -z+1/2'
3 'x+1/2, y+1/2, z'
4 '-x+1/2, y+1/2, -z+1/2'
5 '-x, -y, -z'
6 'x, -y, z-1/2'
7 '-x+1/2, -y+1/2, -z'
8 'x+1/2, -y+1/2, z-1/2'

loop_
_atom_site_type_symbol
_atom_site_label
_atom_site_fract_x
_atom_site_fract_y
_atom_site_fract_z
_atom_site_U_iso_or_equiv
_atom_site_adp_type
_atom_site_calc_flag
_atom_site_refinement_flags
_atom_site_occupancy
_atom_site_disorder_assembly
_atom_site_disorder_group
Br Br1 0.093885(11) 0.43969(4) 0.001360(12) 0.03654(11) Uani d . 1 . .
Cl Cl1 -0.01318(3) 1.17778(10) 0.09112(5) 0.0656(3) Uani d . 1 . .
O O1 0.14955(7) 0.4263(2) 0.17786(8) 0.0301(4) Uani d . 1 . .
O O2 0.25985(7) 0.6846(2) 0.25441(8) 0.0332(4) Uani d D 1 . .
H H2O 0.2875(10) 0.750(3) 0.2780(13) 0.040 Uiso d D 1 . .
O O3 0.13753(9) 0.3672(3) -0.10993(8) 0.0441(5) Uani d . 1 . .
C C1 0.21864(10) 0.5799(3) 0.13670(11) 0.0245(5) Uani d . 1 . .
C C2 0.26939(10) 0.6442(3) 0.19367(11) 0.0274(5) Uani d . 1 . .
C C3 0.32829(11) 0.6678(3) 0.18978(13) 0.0333(5) Uani d . 1 . .
H H3 0.3626 0.7123 0.2297 0.040 Uiso calc R 1 . .
C C4 0.33562(11) 0.6261(3) 0.12813(13) 0.0362(6) Uani d . 1 . .
H H4 0.3754 0.6421 0.1255 0.043 Uiso calc R 1 . .
C C5 0.28538(11) 0.5595(3) 0.06792(13) 0.0313(5) Uani d . 1 . .
C C6 0.29448(13) 0.5147(4) 0.00503(14) 0.0388(6) Uani d . 1 . .
H H6 0.3348 0.5300 0.0039 0.047 Uiso calc R 1 . .
C C7 0.24741(13) 0.4504(3) -0.05395(14) 0.0413(6) Uani d . 1 . .
H H7 0.2551 0.4197 -0.0953 0.050 Uiso calc R 1 . .
C C8 0.18770(12) 0.4300(3) -0.05318(12) 0.0336(5) Uani d . 1 . .
C C9 0.17682(11) 0.4728(3) 0.00745(12) 0.0277(5) Uani d . 1 . .
C C10 0.22513(10) 0.5362(3) 0.07094(11) 0.0257(5) Uani d . 1 . .
C C11 0.15967(10) 0.5612(3) 0.15115(10) 0.0241(5) Uani d . 1 . .
C C12 0.11712(10) 0.7145(3) 0.13796(11) 0.0245(5) Uani d . 1 . .
C C13 0.05714(10) 0.6943(3) 0.13793(12) 0.0296(5) Uani d . 1 . .
H H13 0.0438 0.5822 0.1471 0.036 Uiso calc R 1 . .
C C14 0.01708(11) 0.8358(3) 0.12465(13) 0.0358(6) Uani d . 1 . .
H H14 -0.0238 0.8222 0.1246 0.043 Uiso calc R 1 . .
C C15 0.03738(11) 0.9985(3) 0.11142(14) 0.0374(6) Uani d . 1 . .
C C16 0.09668(12) 1.0226(3) 0.11234(14) 0.0382(6) Uani d . 1 . .
H H16 0.1101 1.1355 0.1042 0.046 Uiso calc R 1 . .
C C17 0.13615(11) 0.8797(3) 0.12532(13) 0.0319(5) Uani d . 1 . .
H H17 0.1770 0.8946 0.1256 0.038 Uiso calc R 1 . .
C C18 0.14644(16) 0.3312(4) -0.17507(13) 0.0541(8) Uani d . 1 . .
H H18A 0.1071 0.2885 -0.2115 0.065 Uiso calc R 1 . .
H H18B 0.1790 0.2416 -0.1660 0.065 Uiso calc R 1 . .
H H18C 0.1593 0.4390 -0.1921 0.065 Uiso calc R 1 . .

loop_
_atom_site_aniso_label
_atom_site_aniso_U_11
_atom_site_aniso_U_22
_atom_site_aniso_U_33
_atom_site_aniso_U_12
_atom_site_aniso_U_13
_atom_site_aniso_U_23
Br1 0.03018(15) 0.04598(19) 0.02791(14) -0.00231(11) 0.00512(10) -0.00651(11)
Cl1 0.0416(4) 0.0394(4) 0.1165(7) 0.0139(3) 0.0313(4) 0.0080(4)
O1 0.0297(8) 0.0266(9) 0.0315(8) -0.0011(7) 0.0090(7) 0.0068(7)
O2 0.0294(9) 0.0405(11) 0.0283(8) -0.0067(7) 0.0094(7) -0.0108(7)
O3 0.0567(11) 0.0509(12) 0.0239(8) -0.0086(9) 0.0146(8) -0.0072(8)
C1 0.0263(11) 0.0210(11) 0.0259(10) 0.0015(9) 0.0097(9) 0.0016(9)
C2 0.0283(11) 0.0240(12) 0.0300(11) 0.0010(9) 0.0113(9) -0.0020(9)
C3 0.0281(12) 0.0324(13) 0.0367(12) -0.0027(10) 0.0096(10) -0.0058(11)
C4 0.0294(12) 0.0360(14) 0.0475(14) -0.0031(11) 0.0196(11) -0.0036(12)
C5 0.0351(13) 0.0263(13) 0.0370(13) -0.0013(10) 0.0187(10) -0.0008(10)
C6 0.0443(14) 0.0386(15) 0.0445(14) -0.0044(12) 0.0291(12) -0.0027(12)
C7 0.0609(17) 0.0378(15) 0.0360(13) -0.0052(13) 0.0303(13) -0.0030(11)
C8 0.0474(15) 0.0271(13) 0.0270(11) -0.0038(11) 0.0153(10) -0.0006(10)
C9 0.0326(12) 0.0237(12) 0.0271(11) 0.0002(10) 0.0117(9) 0.0028(9)
C10 0.0306(11) 0.0199(11) 0.0271(11) 0.0001(9) 0.0118(9) 0.0020(9)
C11 0.0259(11) 0.0255(12) 0.0171(9) -0.0026(9) 0.0040(8) -0.0026(8)
C12 0.0266(11) 0.0256(12) 0.0209(10) -0.0006(9) 0.0088(8) -0.0003(9)
C13 0.0281(11) 0.0289(13) 0.0312(11) -0.0046(10) 0.0108(9) -0.0002(10)
C14 0.0252(12) 0.0376(15) 0.0439(14) -0.0024(11) 0.0126(10) -0.0035(11)
C15 0.0301(12) 0.0312(14) 0.0483(14) 0.0049(11) 0.0121(11) -0.0020(11)
C16 0.0357(13) 0.0256(13) 0.0533(15) -0.0002(11) 0.0172(12) 0.0037(11)
C17 0.0282(12) 0.0302(13) 0.0399(13) -0.0004(10) 0.0160(10) 0.0036(10)
C18 0.087(2) 0.0512(19) 0.0263(13) -0.0088(17) 0.0243(14) -0.0067(12)

loop_
_atom_type_symbol
_atom_type_description
_atom_type_scat_dispersion_real
_atom_type_scat_dispersion_imag
_atom_type_scat_source
C C 0.0181 0.0091 'International Tables Vol C Tables 4.2.6.8 and 6.1.1.4'
H H 0.0000 0.0000 'International Tables Vol C Tables 4.2.6.8 and 6.1.1.4'
Br Br -0.6763 1.2805 'International Tables Vol C Tables 4.2.6.8 and 6.1.1.4'
Cl Cl 0.3639 0.7018 'International Tables Vol C Tables 4.2.6.8 and 6.1.1.4'
O O 0.0492 0.0322 'International Tables Vol C Tables 4.2.6.8 and 6.1.1.4'

loop_
_geom_angle_atom_site_label_1
_geom_angle_atom_site_label_2
_geom_angle_atom_site_label_3
_geom_angle_site_symmetry_1
_geom_angle_site_symmetry_3
_geom_angle
_geom_angle_publ_flag
C2 O2 H2O . . 108(2) ?
C8 O3 C18 . . 117.5(2) ?
C2 C1 C10 . . 119.9(2) ?
C2 C1 C11 . . 114.35(19) ?
C10 C1 C11 . . 125.79(19) ?
O2 C2 C1 . . 116.9(2) ?
O2 C2 C3 . . 121.3(2) ?
C1 C2 C3 . . 121.9(2) ?
C4 C3 C2 . . 119.2(2) ?
C4 C3 H3 . . 120.4 ?
C2 C3 H3 . . 120.4 ?
C3 C4 C5 . . 121.5(2) ?
C3 C4 H4 . . 119.2 ?
C5 C4 H4 . . 119.2 ?
C6 C5 C4 . . 120.4(2) ?
C6 C5 C10 . . 119.8(2) ?
C4 C5 C10 . . 119.8(2) ?
C7 C6 C5 . . 122.2(2) ?
C7 C6 H6 . . 118.9 ?
C5 C6 H6 . . 118.9 ?
C6 C7 C8 . . 119.4(2) ?
C6 C7 H7 . . 120.3 ?
C8 C7 H7 . . 120.3 ?
O3 C8 C9 . . 116.2(2) ?
O3 C8 C7 . . 123.5(2) ?
C9 C8 C7 . . 120.2(2) ?
C8 C9 C10 . . 122.2(2) ?
C8 C9 Br1 . . 116.00(17) ?
C10 C9 Br1 . . 121.80(17) ?
C9 C10 C5 . . 116.2(2) ?
C9 C10 C1 . . 126.1(2) ?
C5 C10 C1 . . 117.7(2) ?
O1 C11 C12 . . 120.8(2) ?
O1 C11 C1 . . 120.4(2) ?
C12 C11 C1 . . 118.53(19) ?
C17 C12 C13 . . 119.0(2) ?
C17 C12 C11 . . 120.7(2) ?
C13 C12 C11 . . 120.3(2) ?
C14 C13 C12 . . 120.5(2) ?
C14 C13 H13 . . 119.7 ?
C12 C13 H13 . . 119.7 ?
C13 C14 C15 . . 118.9(2) ?
C13 C14 H14 . . 120.6 ?
C15 C14 H14 . . 120.6 ?
C16 C15 C14 . . 121.8(2) ?
C16 C15 Cl1 . . 118.3(2) ?
C14 C15 Cl1 . . 119.93(19) ?
C15 C16 C17 . . 118.7(2) ?
C15 C16 H16 . . 120.7 ?
C17 C16 H16 . . 120.7 ?
C16 C17 C12 . . 121.1(2) ?
C16 C17 H17 . . 119.5 ?
C12 C17 H17 . . 119.5 ?
O3 C18 H18A . . 109.5 ?
O3 C18 H18B . . 109.5 ?
H18A C18 H18B . . 109.5 ?
O3 C18 H18C . . 109.5 ?
H18A C18 H18C . . 109.5 ?
H18B C18 H18C . . 109.5 ?

loop_
_geom_bond_atom_site_label_1
_geom_bond_atom_site_label_2
_geom_bond_site_symmetry_2
_geom_bond_distance
_geom_bond_publ_flag
Br1 C9 . 1.892(2) ?
Cl1 C15 . 1.741(3) ?
O1 C11 . 1.225(3) ?
O2 C2 . 1.367(3) ?
O2 H2O . 0.808(17) ?
O3 C8 . 1.366(3) ?
O3 C18 . 1.439(3) ?
C1 C2 . 1.380(3) ?
C1 C10 . 1.437(3) ?
C1 C11 . 1.509(3) ?
C2 C3 . 1.407(3) ?
C3 C4 . 1.362(3) ?
C3 H3 . 0.9500 ?
C4 C5 . 1.415(3) ?
C4 H4 . 0.9500 ?
C5 C6 . 1.411(3) ?
C5 C10 . 1.430(3) ?
C6 C7 . 1.360(4) ?
C6 H6 . 0.9500 ?
C7 C8 . 1.397(4) ?
C7 H7 . 0.9500 ?
C8 C9 . 1.385(3) ?
C9 C10 . 1.424(3) ?
C11 C12 . 1.484(3) ?
C12 C17 . 1.389(3) ?
C12 C13 . 1.396(3) ?
C13 C14 . 1.379(3) ?
C13 H13 . 0.9500 ?
C14 C15 . 1.387(4) ?
C14 H14 . 0.9500 ?
C15 C16 . 1.378(3) ?
C16 C17 . 1.379(3) ?
C16 H16 . 0.9500 ?
C17 H17 . 0.9500 ?
C18 H18A . 0.9800 ?
C18 H18B . 0.9800 ?
C18 H18C . 0.9800 ?

loop_
_geom_hbond_atom_site_label_D
_geom_hbond_atom_site_label_H
_geom_hbond_atom_site_label_A
_geom_hbond_site_symmetry_A
_geom_hbond_distance_DH
_geom_hbond_distance_HA
_geom_hbond_distance_DA
_geom_hbond_angle_DHA
O2 H2O O1 4 0.81(2) 1.93(2) 2.728(2) 172(2)
C3 H3 O1 4 0.95 2.58 3.205(3) 124

loop_
_geom_torsion_atom_site_label_1
_geom_torsion_atom_site_label_2
_geom_torsion_atom_site_label_3
_geom_torsion_atom_site_label_4
_geom_torsion_site_symmetry_1
_geom_torsion_site_symmetry_2
_geom_torsion_site_symmetry_3
_geom_torsion_site_symmetry_4
_geom_torsion
_geom_torsion_publ_flag
C10 C1 C2 O2 . . . . 179.4(2) ?
C11 C1 C2 O2 . . . . -1.0(3) ?
C10 C1 C2 C3 . . . . -0.5(3) ?
C11 C1 C2 C3 . . . . 179.2(2) ?
O2 C2 C3 C4 . . . . -179.9(2) ?
C1 C2 C3 C4 . . . . 0.0(4) ?
C2 C3 C4 C5 . . . . -0.1(4) ?
C3 C4 C5 C6 . . . . -179.0(2) ?
C3 C4 C5 C10 . . . . 0.6(4) ?
C4 C5 C6 C7 . . . . -180.0(3) ?
C10 C5 C6 C7 . . . . 0.4(4) ?
C5 C6 C7 C8 . . . . 1.0(4) ?
C18 O3 C8 C9 . . . . 176.5(2) ?
C18 O3 C8 C7 . . . . -4.0(4) ?
C6 C7 C8 O3 . . . . 179.7(2) ?
C6 C7 C8 C9 . . . . -0.8(4) ?
O3 C8 C9 C10 . . . . 178.7(2) ?
C7 C8 C9 C10 . . . . -0.9(4) ?
O3 C8 C9 Br1 . . . . -0.6(3) ?
C7 C8 C9 Br1 . . . . 179.81(19) ?
C8 C9 C10 C5 . . . . 2.2(3) ?
Br1 C9 C10 C5 . . . . -178.52(16) ?
C8 C9 C10 C1 . . . . -178.4(2) ?
Br1 C9 C10 C1 . . . . 0.9(3) ?
C6 C5 C10 C9 . . . . -2.0(3) ?
C4 C5 C10 C9 . . . . 178.4(2) ?
C6 C5 C10 C1 . . . . 178.6(2) ?
C4 C5 C10 C1 . . . . -1.0(3) ?
C2 C1 C10 C9 . . . . -178.4(2) ?
C11 C1 C10 C9 . . . . 2.0(4) ?
C2 C1 C10 C5 . . . . 1.0(3) ?
C11 C1 C10 C5 . . . . -178.6(2) ?
C2 C1 C11 O1 . . . . -87.5(3) ?
C10 C1 C11 O1 . . . . 92.1(3) ?
C2 C1 C11 C12 . . . . 87.5(2) ?
C10 C1 C11 C12 . . . . -92.9(3) ?
O1 C11 C12 C17 . . . . 163.4(2) ?
C1 C11 C12 C17 . . . . -11.6(3) ?
O1 C11 C12 C13 . . . . -16.8(3) ?
C1 C11 C12 C13 . . . . 168.26(19) ?
C17 C12 C13 C14 . . . . 0.8(3) ?
C11 C12 C13 C14 . . . . -179.0(2) ?
C12 C13 C14 C15 . . . . -0.1(4) ?
C13 C14 C15 C16 . . . . -1.1(4) ?
C13 C14 C15 Cl1 . . . . 177.56(19) ?
C14 C15 C16 C17 . . . . 1.4(4) ?
Cl1 C15 C16 C17 . . . . -177.2(2) ?
C15 C16 C17 C12 . . . . -0.6(4) ?
C13 C12 C17 C16 . . . . -0.5(3) ?
C11 C12 C17 C16 . . . . 179.4(2) ?

loop_
_cod_related_entry_id
_cod_related_entry_database
_cod_related_entry_code
1 ChemSpider 24744542
